data_2209589
loop_
_publ_author_name
'Li Wang'
'Yamei Pei'

_publ_section_title <i>catena</i>-Poly[silver(I)-\m-<small>L</small>-phenylalaninato-\k^2^<i>N</i>:<i>O</i>]
_journal_coeditor_code LH2081
_journal_issue 7
_journal_name_full 'Acta Crystallographica Section E'
_journal_page_first m1487
_journal_page_last m1488
_journal_paper_doi 10.1107/S1600536806019568
_journal_volume 62
_journal_year 2006
_chemical_formula_iupac '[Ag (C9 H10 N O2)]'
_chemical_formula_moiety 'C9 H10 Ag N O2'
_chemical_formula_sum 'C9 H10 Ag N O2'
_chemical_formula_weight 272.05
_chemical_name_common '[Ag(C9O2NH10)]~n~'
_chemical_name_systematic
;
catena-Poly[silver(I)-\m-L-phenylalaninato-\k^2^N:O]
;
_space_group_IT_number 4
_symmetry_cell_setting monoclinic
_symmetry_space_group_name_Hall 'P 2yb'
_symmetry_space_group_name_H-M 'P 1 21 1'
_atom_sites_solution_hydrogens geom
_atom_sites_solution_primary direct
_atom_sites_solution_secondary difmap
_audit_creation_method SHELXL97
_cell_angle_alpha 90.00
_cell_angle_beta 106.692(3)
_cell_angle_gamma 90.00
_cell_formula_units_Z 2
_cell_length_a 7.2244(13)
_cell_length_b 6.4049(12)
_cell_length_c 10.1620(19)
_cell_measurement_reflns_used 1412
_cell_measurement_temperature 292(2)
_cell_measurement_theta_max 28.28
_cell_measurement_theta_min 3.08
_cell_volume 450.40(14)
_computing_cell_refinement 'SAINT (Bruker, 1997)'
_computing_data_collection 'SMART (Bruker, 1997)'
_computing_data_reduction SAINT
_computing_molecular_graphics 'SHELXTL (Bruker, 1997)'
_computing_publication_material SHELXTL
_computing_structure_refinement 'SHELXL97 (Sheldrick, 1997)'
_computing_structure_solution 'SHELXS97 (Sheldrick, 1997)'
_diffrn_ambient_temperature 292(2)
_diffrn_measured_fraction_theta_full 0.980
_diffrn_measured_fraction_theta_max 0.980
_diffrn_measurement_device_type 'Bruker SMART CCD area-detector'
_diffrn_measurement_method '\f and \w'
_diffrn_radiation_monochromator graphite
_diffrn_radiation_source 'fine-focus sealed tube'
_diffrn_radiation_type MoK\a
_diffrn_radiation_wavelength 0.71073
_diffrn_reflns_av_R_equivalents 0.0167
_diffrn_reflns_av_sigmaI/netI 0.0350
_diffrn_reflns_limit_h_max 7
_diffrn_reflns_limit_h_min -8
_diffrn_reflns_limit_k_max 7
_diffrn_reflns_limit_k_min -7
_diffrn_reflns_limit_l_max 12
_diffrn_reflns_limit_l_min -6
_diffrn_reflns_number 1859
_diffrn_reflns_theta_full 25.04
_diffrn_reflns_theta_max 25.04
_diffrn_reflns_theta_min 2.09
_diffrn_standards_number 0
_exptl_absorpt_coefficient_mu 2.200
_exptl_absorpt_correction_T_max 0.8793
_exptl_absorpt_correction_T_min 0.8100
_exptl_absorpt_correction_type multi-scan
_exptl_absorpt_process_details '(SADABS; Sheldrick, 1996)'
_exptl_crystal_colour colourless
_exptl_crystal_density_diffrn 2.006
_exptl_crystal_density_method 'not measured'
_exptl_crystal_description prism
_exptl_crystal_F_000 268
_exptl_crystal_size_max 0.10
_exptl_crystal_size_mid 0.10
_exptl_crystal_size_min 0.06
_refine_diff_density_max 1.445
_refine_diff_density_min -1.032
_refine_ls_abs_structure_details 'Flack (1983), with 500 Friedel pairs'
_refine_ls_abs_structure_Flack 0.02(11)
_refine_ls_extinction_method none
_refine_ls_goodness_of_fit_ref 1.241
_refine_ls_hydrogen_treatment mixed
_refine_ls_matrix_type full
_refine_ls_number_parameters 116
_refine_ls_number_reflns 1362
_refine_ls_number_restraints 23
_refine_ls_restrained_S_all 1.244
_refine_ls_R_factor_all 0.0546
_refine_ls_R_factor_gt 0.0467
_refine_ls_shift/su_max 0.001
_refine_ls_shift/su_mean 0.000
_refine_ls_structure_factor_coef Fsqd
_refine_ls_weighting_details 'calc w = 1/[\s^2^(Fo^2^)+(0.1016P)^2^+0.9012P] where P=(Fo^2^+2Fc^2^)/3'
_refine_ls_weighting_scheme calc
_refine_ls_wR_factor_gt 0.1383
_refine_ls_wR_factor_ref 0.1708
_reflns_number_gt 1305
_reflns_number_total 1362
_reflns_threshold_expression I>2\s(I)
_cod_data_source_file lh2081.cif
_cod_data_source_block I
_cod_depositor_comments
;
The following automatic conversions were performed:
'_symmetry_cell_setting' value 'Monoclinic' changed to 'monoclinic'
according to '/home/saulius/struct/CIF-dictionaries/cif_core.dic'
dictionary named 'cif_core.dic' version 2.4.1 from
2010-06-29.

'_geom_bond_publ_flag' value 'YES' changed to 'yes' according
to '/home/saulius/struct/CIF-dictionaries/cif_core.dic' dictionary named
'cif_core.dic' version 2.4.1 from 2010-06-29 (2
times).

'_geom_angle_publ_flag' value 'YES' changed to 'yes' according to
'/home/saulius/struct/CIF-dictionaries/cif_core.dic' dictionary named
'cif_core.dic' version 2.4.1 from 2010-06-29 (3 times).

Automatic conversion script
Id: cif_fix_enum 1527 2010-12-29 10:47:43Z saulius 

The following automatic conversions were performed:

'_symmetry_cell_setting' value 'Monoclinic' changed to 'monoclinic'
according to /home/saulius/struct/CIF-dictionaries/cif_core.dic
dictionary named 'cif_core.dic' version 2.4.1 from
2010-06-29.

'_geom_bond_publ_flag' value 'YES' changed to 'yes'
according to /home/saulius/struct/CIF-dictionaries/cif_core.dic
dictionary named 'cif_core.dic' version 2.4.1 from 2010-06-29 (2
times).

'_geom_angle_publ_flag' value 'YES' changed to 'yes'
according to /home/saulius/struct/CIF-dictionaries/cif_core.dic
dictionary named 'cif_core.dic' version 2.4.1 from 2010-06-29 (3
times).

Automatic conversion script
Id: cif_fix_values 1715 2011-07-08 13:25:40Z adriana 
;
_cod_original_sg_symbol_H-M 'P 21'
_cod_database_code 2209589
_cod_database_fobs_code 2209589

loop_
_symmetry_equiv_pos_as_xyz
'x, y, z'
'-x, y+1/2, -z'

loop_
_atom_site_type_symbol
_atom_site_label
_atom_site_fract_x
_atom_site_fract_y
_atom_site_fract_z
_atom_site_U_iso_or_equiv
_atom_site_adp_type
_atom_site_calc_flag
_atom_site_refinement_flags
_atom_site_occupancy
Ag Ag1 -0.43050(10) 0.4239(2) 0.11592(8) 0.0542(4) Uani d . 1
C C1 0.5362(10) 0.8513(11) 0.2676(6) 0.041(3) Uani d G 1
H H1 0.4693 0.9325 0.1933 0.049 Uiso calc R 1
C C2 0.7294(10) 0.8922(12) 0.3330(7) 0.059(3) Uani d GU 1
H H2 0.7920 1.0006 0.3024 0.070 Uiso calc R 1
C C3 0.8292(10) 0.7711(12) 0.4439(7) 0.048(3) Uani d GU 1
H H3 0.9587 0.7985 0.4877 0.058 Uiso calc R 1
C C4 0.7357(9) 0.6093(11) 0.4896(7) 0.040(2) Uani d GU 1
H H4 0.8026 0.5282 0.5640 0.048 Uiso calc R 1
C C5 0.5425(9) 0.5685(10) 0.4242(6) 0.037(2) Uani d G 1
H H5 0.4798 0.4600 0.4548 0.044 Uiso calc R 1
C C6 0.4427(9) 0.6895(10) 0.3133(6) 0.032(2) Uani d G 1
C C7 0.2278(15) 0.6549(17) 0.2512(10) 0.036(2) Uani d . 1
H H7A 0.1748 0.7720 0.1918 0.043 Uiso calc R 1
H H7B 0.1667 0.6529 0.3246 0.043 Uiso calc R 1
C C8 0.1760(13) 0.4523(17) 0.1679(9) 0.028(2) Uani d D 1
H H8 0.225(17) 0.33(2) 0.230(10) 0.034 Uiso calc . 1
C C9 -0.0443(12) 0.438(2) 0.1202(9) 0.0323(19) Uani d . 1
N N1 0.2598(11) 0.441(2) 0.0536(7) 0.0373(18) Uani d D 1
H H1A 0.251(19) 0.553(7) 0.005(8) 0.045 Uiso d D 1
H H1B 0.24(2) 0.327(8) 0.007(8) 0.045 Uiso d D 1
O O1 -0.1274(12) 0.3325(16) 0.1937(8) 0.054(2) Uani d . 1
O O2 -0.1340(12) 0.5250(15) 0.0117(8) 0.053(2) Uani d . 1

loop_
_atom_site_aniso_label
_atom_site_aniso_U_11
_atom_site_aniso_U_22
_atom_site_aniso_U_33
_atom_site_aniso_U_12
_atom_site_aniso_U_13
_atom_site_aniso_U_23
Ag1 0.0199(5) 0.0741(6) 0.0702(6) -0.0019(5) 0.0155(3) -0.0170(5)
C1 0.050(7) 0.037(5) 0.031(4) -0.007(5) 0.003(4) 0.005(4)
C2 0.039(5) 0.077(8) 0.058(5) -0.012(6) 0.011(4) 0.031(6)
C3 0.027(5) 0.058(6) 0.058(6) -0.009(5) 0.010(4) -0.017(5)
C4 0.026(5) 0.045(5) 0.046(5) 0.003(4) 0.005(4) 0.002(4)
C5 0.038(6) 0.029(4) 0.042(5) -0.004(4) 0.010(4) 0.002(4)
C6 0.028(5) 0.042(5) 0.023(4) -0.001(4) 0.003(3) -0.004(4)
C7 0.024(6) 0.036(5) 0.045(5) -0.002(4) 0.007(4) -0.004(4)
C8 0.015(4) 0.026(5) 0.041(4) 0.002(4) 0.004(3) -0.008(4)
C9 0.019(4) 0.029(4) 0.050(4) -0.003(6) 0.011(3) -0.014(6)
N1 0.020(4) 0.051(5) 0.041(3) -0.009(6) 0.010(3) 0.001(5)
O1 0.025(4) 0.074(6) 0.063(5) -0.006(4) 0.016(4) 0.020(4)
O2 0.025(4) 0.060(5) 0.064(5) 0.003(4) -0.004(4) 0.016(4)

loop_
_atom_type_symbol
_atom_type_description
_atom_type_scat_dispersion_real
_atom_type_scat_dispersion_imag
_atom_type_scat_source
C C 0.0033 0.0016 'International Tables Vol C Tables 4.2.6.8 and 6.1.1.4'
H H 0.0000 0.0000 'International Tables Vol C Tables 4.2.6.8 and 6.1.1.4'
N N 0.0061 0.0033 'International Tables Vol C Tables 4.2.6.8 and 6.1.1.4'
O O 0.0106 0.0060 'International Tables Vol C Tables 4.2.6.8 and 6.1.1.4'
Ag Ag -0.8971 1.1015 'International Tables Vol C Tables 4.2.6.8 and 6.1.1.4'

loop_
_geom_angle_atom_site_label_1
_geom_angle_atom_site_label_2
_geom_angle_atom_site_label_3
_geom_angle_site_symmetry_1
_geom_angle_site_symmetry_3
_geom_angle
_geom_angle_publ_flag
N1 Ag1 O1 1_455 . 166.6(4) yes
C2 C1 C6 . . 120.0 ?
C2 C1 H1 . . 120.0 ?
C6 C1 H1 . . 120.0 ?
C1 C2 C3 . . 120.0 ?
C1 C2 H2 . . 120.0 ?
C3 C2 H2 . . 120.0 ?
C2 C3 C4 . . 120.0 ?
C2 C3 H3 . . 120.0 ?
C4 C3 H3 . . 120.0 ?
C3 C4 C5 . . 120.0 ?
C3 C4 H4 . . 120.0 ?
C5 C4 H4 . . 120.0 ?
C6 C5 C4 . . 120.0 ?
C6 C5 H5 . . 120.0 ?
C4 C5 H5 . . 120.0 ?
C5 C6 C1 . . 120.0 ?
C5 C6 C7 . . 119.2(6) ?
C1 C6 C7 . . 120.6(6) ?
C6 C7 C8 . . 114.3(8) ?
C6 C7 H7A . . 108.7 ?
C8 C7 H7A . . 108.7 ?
C6 C7 H7B . . 108.7 ?
C8 C7 H7B . . 108.7 ?
H7A C7 H7B . . 107.6 ?
N1 C8 C9 . . 112.1(7) ?
N1 C8 C7 . . 112.9(10) ?
C9 C8 C7 . . 107.0(8) ?
N1 C8 H8 . . 108(6) ?
C9 C8 H8 . . 108(7) ?
C7 C8 H8 . . 108(6) ?
O2 C9 O1 . . 123.0(9) ?
O2 C9 C8 . . 119.2(9) ?
O1 C9 C8 . . 117.8(9) ?
C8 N1 Ag1 . 1_655 113.8(5) yes
C8 N1 H1A . . 116(4) ?
Ag1 N1 H1A 1_655 . 96(9) ?
C8 N1 H1B . . 116(4) ?
Ag1 N1 H1B 1_655 . 96(9) ?
H1A N1 H1B . . 115(7) ?
C9 O1 Ag1 . . 103.7(7) yes

loop_
_geom_bond_atom_site_label_1
_geom_bond_atom_site_label_2
_geom_bond_site_symmetry_2
_geom_bond_distance
_geom_bond_publ_flag
Ag1 N1 1_455 2.146(8) yes
Ag1 O1 . 2.184(9) yes
C1 C2 . 1.388 ?
C1 C6 . 1.388 ?
C1 H1 . 0.9300 ?
C2 C3 . 1.388 ?
C2 H2 . 0.9300 ?
C3 C4 . 1.388 ?
C3 H3 . 0.9300 ?
C4 C5 . 1.388 ?
C4 H4 . 0.9300 ?
C5 C6 . 1.388 ?
C5 H5 . 0.9300 ?
C6 C7 . 1.515(12) ?
C7 C8 . 1.536(14) ?
C7 H7A . 0.9700 ?
C7 H7B . 0.9700 ?
C8 N1 . 1.459(12) ?
C8 C9 . 1.527(14) ?
C8 H8 . 0.98(12) ?
C9 O2 . 1.238(14) ?
C9 O1 . 1.279(14) ?
N1 Ag1 1_655 2.146(8) ?
N1 H1A . 0.86(6) ?
N1 H1B . 0.86(6) ?

loop_
_geom_hbond_atom_site_label_D
_geom_hbond_atom_site_label_H
_geom_hbond_atom_site_label_A
_geom_hbond_site_symmetry_A
_geom_hbond_distance_DH
_geom_hbond_distance_HA
_geom_hbond_distance_DA
_geom_hbond_angle_DHA
_geom_hbond_publ_flag
C7 H7A O2 2 0.97 2.58 3.490(13) 156.8 yes
C2 H2 O1 1_665 0.93 2.54 3.445(11) 164.8 yes
N1 H1B O2 2_545 0.86(6) 2.07(7) 2.832(16) 148(4) yes
C5 H5 Cg1 2_646 0.93 2.56 3.4430(10) 159 yes

loop_
_geom_torsion_atom_site_label_1
_geom_torsion_atom_site_label_2
_geom_torsion_atom_site_label_3
_geom_torsion_atom_site_label_4
_geom_torsion_site_symmetry_1
_geom_torsion_site_symmetry_4
_geom_torsion
C6 C1 C2 C3 . . 0.0
C1 C2 C3 C4 . . 0.0
C2 C3 C4 C5 . . 0.0
C3 C4 C5 C6 . . 0.0
C4 C5 C6 C1 . . 0.0
C4 C5 C6 C7 . . -174.7(7)
C2 C1 C6 C5 . . 0.0
C2 C1 C6 C7 . . 174.6(7)
C5 C6 C7 C8 . . -72.6(9)
C1 C6 C7 C8 . . 112.7(8)
C6 C7 C8 N1 . . -59.0(11)
C6 C7 C8 C9 . . 177.1(8)
N1 C8 C9 O2 . . -37.7(15)
C7 C8 C9 O2 . . 86.7(12)
N1 C8 C9 O1 . . 140.9(11)
C7 C8 C9 O1 . . -94.8(12)
C9 C8 N1 Ag1 . 1_655 -173.2(8)
C7 C8 N1 Ag1 . 1_655 65.8(11)
O2 C9 O1 Ag1 . . -15.5(14)
C8 C9 O1 Ag1 . . 166.0(8)
N1 Ag1 O1 C9 1_455 . 149.7(12)
